data_4507545
loop_
_publ_author_name
'Husain, Ahmad'
'Ellwart, Mario'
'Bourne, Susan A.'
'\"Ohrstr\"om Lars'
'Oliver, Clive L.'

_publ_section_title
;
 Single-Crystal-to-Single-Crystal Transformation of a Novel 2-Fold
 Interpenetrated Cadmium-Organic Framework with Trimesate and
 1,2-Bis(4-pyridyl)ethane into the Thermally Desolvated Form Which
 Exhibits Liquid and Gas Sorption Properties
;
_journal_issue 4
_journal_name_full 'Crystal Growth &amp; Design'
_journal_page_first 1526
_journal_paper_doi 10.1021/cg301760a
_journal_volume 13
_journal_year 2013
_chemical_formula_moiety 'C24 H23 Cd N3 O7'
_chemical_formula_sum 'C24 H23 Cd N3 O7'
_chemical_formula_weight 577.85
_chemical_name_common 1
_chemical_name_systematic
;
 ?
;
_space_group_IT_number 57
_symmetry_cell_setting orthorhombic
_symmetry_space_group_name_Hall '-P 2c 2b'
_symmetry_space_group_name_H-M 'P b c m'
_atom_sites_solution_hydrogens geom
_atom_sites_solution_primary direct
_atom_sites_solution_secondary difmap
_audit_creation_method SHELXL-97
_audit_update_record
;
2013-02-22 # Formatted by publCIF
;
_cell_angle_alpha 90.00
_cell_angle_beta 90.00
_cell_angle_gamma 90.00
_cell_formula_units_Z 4
_cell_length_a 10.4621(10)
_cell_length_b 16.6080(15)
_cell_length_c 13.9436(13)
_cell_measurement_temperature 173(2)
_cell_volume 2422.8(4)
_computing_cell_refinement 'SAINT (Bruker, 2003)'
_computing_data_collection 'SMART (Bruker, 2002)'
_computing_data_reduction SAINT
_computing_molecular_graphics 'X-SEED (Barbour, 2001; Atwood & Barbour, 2003)'
_computing_publication_material 'publCIF (Westrip, 2006)'
_computing_structure_refinement 'SHELXL-97 (Sheldrick, 2008)'
_computing_structure_solution 'SHELXS-97 (Sheldrick, 2008)'
_diffrn_ambient_temperature 173(2)
_diffrn_measured_fraction_theta_full 0.993
_diffrn_measured_fraction_theta_max 0.993
_diffrn_measurement_device_type 'Bruker APEX CCD area detector'
_diffrn_measurement_method /w
_diffrn_radiation_monochromator graphite
_diffrn_radiation_source 'fine-focus sealed tube'
_diffrn_radiation_type MoK\a
_diffrn_radiation_wavelength 0.71073
_diffrn_reflns_av_R_equivalents 0.0516
_diffrn_reflns_av_sigmaI/netI 0.0401
_diffrn_reflns_limit_h_max 8
_diffrn_reflns_limit_h_min -12
_diffrn_reflns_limit_k_max 11
_diffrn_reflns_limit_k_min -19
_diffrn_reflns_limit_l_max 16
_diffrn_reflns_limit_l_min -16
_diffrn_reflns_number 10409
_diffrn_reflns_theta_full 25.00
_diffrn_reflns_theta_max 25.00
_diffrn_reflns_theta_min 1.95
_diffrn_standards_number 0
_exptl_absorpt_coefficient_mu 0.950
_exptl_absorpt_correction_T_max 0.9109
_exptl_absorpt_correction_T_min 0.8327
_exptl_absorpt_correction_type multi-scan
_exptl_absorpt_process_details SADABS
_exptl_crystal_colour colourless
_exptl_crystal_density_diffrn 1.584
_exptl_crystal_density_method 'not measured'
_exptl_crystal_description block
_exptl_crystal_F_000 1168
_exptl_crystal_size_max 0.20
_exptl_crystal_size_mid 0.15
_exptl_crystal_size_min 0.10
_refine_diff_density_max 1.040
_refine_diff_density_min -0.840
_refine_diff_density_rms 0.130
_refine_ls_extinction_coef 0.00043(18)
_refine_ls_extinction_expression Fc^*^=kFc[1+0.001xFc^2^\l^3^/sin(2\q)]^-1/4^
_refine_ls_extinction_method SHELXL
_refine_ls_goodness_of_fit_ref 1.140
_refine_ls_hydrogen_treatment mixed
_refine_ls_matrix_type full
_refine_ls_number_parameters 237
_refine_ls_number_reflns 2224
_refine_ls_number_restraints 6
_refine_ls_restrained_S_all 1.138
_refine_ls_R_factor_all 0.0615
_refine_ls_R_factor_gt 0.0473
_refine_ls_shift/su_max 0.014
_refine_ls_shift/su_mean 0.000
_refine_ls_structure_factor_coef Fsqd
_refine_ls_weighting_details 'calc w=1/[\s^2^(Fo^2^)+(0.0444P)^2^+13.5651P] where P=(Fo^2^+2Fc^2^)/3'
_refine_ls_weighting_scheme calc
_refine_ls_wR_factor_gt 0.1185
_refine_ls_wR_factor_ref 0.1246
_reflns_number_gt 1822
_reflns_number_total 2224
_reflns_threshold_expression >2sigma(I)
_cod_data_source_file cg301760a_si_002.cif
_cod_data_source_block C:1
_cod_original_sg_symbol_H-M Pbcm
_cod_database_code 4507545

loop_
_symmetry_equiv_pos_as_xyz
'x, y, z'
'-x, -y, z+1/2'
'x, -y+1/2, -z'
'-x, y+1/2, -z+1/2'
'-x, -y, -z'
'x, y, -z-1/2'
'-x, y-1/2, z'
'x, -y-1/2, z-1/2'

loop_
_atom_site_label
_atom_site_type_symbol
_atom_site_fract_x
_atom_site_fract_y
_atom_site_fract_z
_atom_site_U_iso_or_equiv
_atom_site_adp_type
_atom_site_occupancy
_atom_site_symmetry_multiplicity
_atom_site_calc_flag
_atom_site_refinement_flags
_atom_site_disorder_assembly
_atom_site_disorder_group
Cd1 Cd 0.70687(5) 0.40629(3) 0.2500 0.0199(2) Uani 1 2 d S . .
O1 O 0.4865(5) 0.4072(3) 0.2500 0.0288(13) Uani 1 2 d S . .
N1 N 0.7183(6) 0.4090(4) 0.4154(4) 0.0483(16) Uani 1 1 d . . .
C1 C 0.4790(8) 0.3309(5) 0.2500 0.0223(18) Uani 1 2 d S . .
O2 O 0.5757(5) 0.2866(3) 0.2500 0.0267(13) Uani 1 2 d S . .
N2 N 0.1948(13) 0.2809(7) -0.0010(17) 0.059(5) Uiso 0.50 1 d PD A -1
C2 C 0.3485(7) 0.2950(4) 0.2500 0.0190(16) Uani 1 2 d S . .
O3 O 0.2885(7) 0.0440(4) 0.2500 0.0483(18) Uani 1 2 d S . .
C3 C 0.3315(7) 0.2114(4) 0.2500 0.0183(16) Uani 1 2 d S . .
H3 H 0.4046 0.1774 0.2500 0.022 Uiso 1 2 calc SR . .
O4 O 0.0832(7) 0.0632(4) 0.2500 0.077(3) Uani 1 2 d S . .
H4A H 0.0824 0.0126 0.2500 0.092 Uiso 1 2 calc SR . .
C4 C 0.2116(8) 0.1770(4) 0.2500 0.0246(18) Uani 1 2 d S . .
O5 O -0.1032(6) 0.3353(4) 0.2500 0.0439(18) Uani 1 2 d S . .
C5 C 0.1964(8) 0.0876(5) 0.2500 0.0275(18) Uani 1 2 d S . .
O6 O 0.0295(7) 0.4387(4) 0.2500 0.060(2) Uani 1 2 d S . .
C6 C 0.1046(7) 0.2273(5) 0.2500 0.0237(18) Uani 1 2 d S . .
H6 H 0.0215 0.2043 0.2500 0.028 Uiso 1 2 calc SR . .
O7 O 0.1240(13) 0.1541(8) 0.0008(12) 0.079(4) Uiso 0.50 1 d PD A -1
C7 C 0.1181(7) 0.3093(4) 0.2500 0.0203(17) Uani 1 2 d S . .
C8 C 0.0028(8) 0.3638(5) 0.2500 0.0258(19) Uani 1 2 d S . .
C9 C 0.2390(7) 0.3424(5) 0.2500 0.0214(17) Uani 1 2 d S . .
H9 H 0.2477 0.3994 0.2500 0.026 Uiso 1 2 calc SR . .
C10 C 0.8034(12) 0.3987(9) 0.4713(9) 0.033(3) Uani 0.50 1 d P . -2
H10 H 0.8861 0.3900 0.4451 0.040 Uiso 0.50 1 calc PR . -2
C11 C 0.7936(18) 0.3984(12) 0.5709(13) 0.040(4) Uani 0.50 1 d P . -2
H11 H 0.8664 0.3850 0.6083 0.048 Uiso 0.50 1 calc PR . -2
C12 C 0.6822(15) 0.4169(8) 0.6158(9) 0.033(3) Uani 0.50 1 d P . -2
C13 C 0.5828(13) 0.4373(9) 0.5592(9) 0.041(3) Uani 0.50 1 d P . -2
H13 H 0.5039 0.4525 0.5876 0.049 Uiso 0.50 1 calc PR . -2
C14 C 0.5944(12) 0.4364(9) 0.4573(10) 0.042(3) Uani 0.50 1 d P . -2
H14 H 0.5255 0.4527 0.4174 0.051 Uiso 0.50 1 calc PR . -2
C15 C 0.6631(12) 0.4183(9) 0.7243(9) 0.044(5) Uani 0.50 1 d P . -2
H15A H 0.5826 0.3900 0.7403 0.053 Uiso 0.50 1 calc PR . -2
H15B H 0.6547 0.4748 0.7459 0.053 Uiso 0.50 1 calc PR . -2
C16 C 0.7771(11) 0.3772(8) 0.7801(8) 0.034(3) Uani 0.50 1 d P . -2
H16A H 0.7823 0.3197 0.7620 0.040 Uiso 0.50 1 calc PR . -2
H16B H 0.8585 0.4034 0.7617 0.040 Uiso 0.50 1 calc PR . -2
C17 C 0.7589(15) 0.3841(10) 0.8868(13) 0.027(3) Uani 0.50 1 d P . -2
C18 C 0.7954(14) 0.4533(11) 0.9348(9) 0.036(3) Uani 0.50 1 d P . -2
H18 H 0.8307 0.4971 0.9000 0.043 Uiso 0.50 1 calc PR . -2
C19 C 0.7807(13) 0.4590(9) 1.0341(9) 0.036(3) Uani 0.50 1 d P . -2
H19 H 0.8198 0.5032 1.0659 0.044 Uiso 0.50 1 calc PR . -2
C20 C 0.6955(14) 0.3323(8) 1.0385(9) 0.038(3) Uani 0.50 1 d P . -2
H20 H 0.6707 0.2872 1.0761 0.046 Uiso 0.50 1 calc PR . -2
C21 C 0.7096(14) 0.3235(8) 0.9383(9) 0.040(3) Uani 0.50 1 d P . -2
H21 H 0.6842 0.2750 0.9077 0.048 Uiso 0.50 1 calc PR . -2
C22 C 0.2142(17) 0.2036(7) -0.001(4) 0.117(13) Uiso 0.50 1 d PD A -1
H22 H 0.2995 0.1840 -0.0020 0.141 Uiso 0.50 1 calc PR A -1
C23 C 0.3006(13) 0.3371(12) -0.005(2) 0.107(8) Uiso 0.50 1 d PD A -1
H23A H 0.3814 0.3075 0.0003 0.161 Uiso 0.50 1 calc PR A -1
H23B H 0.2936 0.3756 0.0480 0.161 Uiso 0.50 1 calc PR A -1
H23C H 0.2985 0.3661 -0.0662 0.161 Uiso 0.50 1 calc PR A -1
C24 C 0.0684(12) 0.3160(8) -0.002(2) 0.104(8) Uiso 0.50 1 d PD A -1
H24A H 0.0043 0.2730 -0.0049 0.157 Uiso 0.50 1 calc PR A -1
H24B H 0.0596 0.3508 -0.0586 0.157 Uiso 0.50 1 calc PR A -1
H24C H 0.0557 0.3480 0.0561 0.157 Uiso 0.50 1 calc PR A -1

loop_
_atom_site_aniso_label
_atom_site_aniso_U_11
_atom_site_aniso_U_22
_atom_site_aniso_U_33
_atom_site_aniso_U_23
_atom_site_aniso_U_13
_atom_site_aniso_U_12
Cd1 0.0177(3) 0.0209(3) 0.0211(3) 0.000 0.000 -0.0056(3)
O1 0.024(3) 0.018(3) 0.045(3) 0.000 0.000 -0.005(3)
N1 0.055(4) 0.061(4) 0.028(3) -0.001(3) -0.004(3) -0.025(4)
C1 0.023(4) 0.021(5) 0.024(4) 0.000 0.000 -0.002(4)
O2 0.018(3) 0.022(3) 0.040(3) 0.000 0.000 -0.001(2)
C2 0.014(3) 0.015(4) 0.028(4) 0.000 0.000 -0.008(3)
O3 0.043(4) 0.016(3) 0.086(5) 0.000 0.000 0.008(3)
C3 0.017(4) 0.012(4) 0.025(4) 0.000 0.000 0.001(3)
O4 0.041(4) 0.014(3) 0.175(10) 0.000 0.000 -0.013(3)
C4 0.032(4) 0.012(4) 0.030(4) 0.000 0.000 0.009(4)
O5 0.025(4) 0.033(4) 0.074(5) 0.000 0.000 0.010(3)
C5 0.030(4) 0.018(4) 0.035(4) 0.000 0.000 0.003(4)
O6 0.040(4) 0.019(3) 0.122(7) 0.000 0.000 0.018(3)
C6 0.016(4) 0.027(5) 0.028(4) 0.000 0.000 -0.004(4)
C7 0.020(4) 0.013(4) 0.028(4) 0.000 0.000 0.005(3)
C8 0.019(4) 0.023(5) 0.035(5) 0.000 0.000 0.008(4)
C9 0.024(4) 0.011(4) 0.029(4) 0.000 0.000 0.000(3)
C10 0.026(6) 0.040(9) 0.034(7) -0.002(6) 0.010(6) 0.005(6)
C11 0.045(10) 0.035(11) 0.040(10) 0.013(9) 0.003(8) -0.007(10)
C12 0.045(9) 0.023(7) 0.032(7) 0.006(6) 0.003(6) 0.005(7)
C13 0.034(7) 0.065(9) 0.024(6) -0.002(6) -0.004(6) 0.013(7)
C14 0.030(7) 0.063(9) 0.034(7) 0.001(7) 0.010(6) 0.019(7)
C15 0.031(6) 0.052(8) 0.049(13) 0.004(6) 0.001(5) 0.015(6)
C16 0.023(6) 0.048(7) 0.030(7) -0.005(5) -0.003(5) 0.005(5)
C17 0.023(8) 0.019(8) 0.040(10) -0.015(7) -0.003(7) 0.000(6)
C18 0.049(8) 0.033(8) 0.026(7) 0.008(7) 0.006(6) -0.008(8)
C19 0.042(8) 0.033(8) 0.034(7) 0.009(6) -0.004(6) -0.010(7)
C20 0.050(8) 0.034(7) 0.030(7) -0.003(6) -0.003(6) -0.011(7)
C21 0.051(8) 0.038(8) 0.032(7) -0.013(6) 0.008(7) -0.005(7)

loop_
_atom_type_symbol
_atom_type_description
_atom_type_scat_dispersion_real
_atom_type_scat_dispersion_imag
_atom_type_scat_source
C C 0.0033 0.0016 'International Tables Vol C Tables 4.2.6.8 and 6.1.1.4'
H H 0.0000 0.0000 'International Tables Vol C Tables 4.2.6.8 and 6.1.1.4'
N N 0.0061 0.0033 'International Tables Vol C Tables 4.2.6.8 and 6.1.1.4'
O O 0.0106 0.0060 'International Tables Vol C Tables 4.2.6.8 and 6.1.1.4'
Cd Cd -0.8075 1.2024 'International Tables Vol C Tables 4.2.6.8 and 6.1.1.4'

loop_
_geom_angle_atom_site_label_1
_geom_angle_atom_site_label_2
_geom_angle_atom_site_label_3
_geom_angle
_geom_angle_site_symmetry_1
_geom_angle_site_symmetry_3
O3 Cd1 O1 90.8(2) 7_665 .
O3 Cd1 N1 88.84(16) 7_665 .
O1 Cd1 N1 92.96(16) . .
O3 Cd1 N1 88.84(16) 7_665 6_556
O1 Cd1 N1 92.96(16) . 6_556
N1 Cd1 N1 173.7(3) . 6_556
O3 Cd1 O5 119.5(2) 7_665 1_655
O1 Cd1 O5 149.7(2) . 1_655
N1 Cd1 O5 88.00(18) . 1_655
N1 Cd1 O5 88.01(18) 6_556 1_655
O3 Cd1 O2 146.6(2) 7_665 .
O1 Cd1 O2 55.73(19) . .
N1 Cd1 O2 92.59(15) . .
N1 Cd1 O2 92.59(15) 6_556 .
O5 Cd1 O2 93.9(2) 1_655 .
O3 Cd1 C1 118.9(3) 7_665 .
O1 Cd1 C1 28.1(2) . .
N1 Cd1 C1 93.14(15) . .
N1 Cd1 C1 93.14(15) 6_556 .
O5 Cd1 C1 121.6(2) 1_655 .
O2 Cd1 C1 27.7(2) . .
C1 O1 Cd1 93.2(5) . .
C10 N1 C19 49.3(9) . 6_557
C10 N1 C20 73.0(10) . 6_557
C19 N1 C20 114.5(10) 6_557 6_557
C10 N1 C14 115.8(9) . .
C19 N1 C14 91.6(10) 6_557 .
C20 N1 C14 87.2(9) 6_557 .
C10 N1 Cd1 133.4(7) . .
C19 N1 Cd1 126.4(7) 6_557 .
C20 N1 Cd1 114.7(6) 6_557 .
C14 N1 Cd1 110.6(6) . .
O2 C1 O1 122.5(7) . .
O2 C1 C2 120.3(7) . .
O1 C1 C2 117.1(7) . .
O2 C1 Cd1 63.8(4) . .
O1 C1 Cd1 58.8(4) . .
C2 C1 Cd1 175.9(6) . .
C1 O2 Cd1 88.6(4) . .
C22 N2 C24 122.7(16) . .
C22 N2 C23 121.1(15) . .
C24 N2 C23 116.1(6) . .
C9 C2 C3 117.3(7) . .
C9 C2 C1 121.8(7) . .
C3 C2 C1 120.9(7) . .
C5 O3 Cd1 128.1(6) . 7_655
C4 C3 C2 121.8(7) . .
C3 C4 C6 118.8(7) . .
C3 C4 C5 120.6(7) . .
C6 C4 C5 120.6(8) . .
C8 O5 Cd1 126.2(6) . 1_455
O3 C5 O4 124.2(8) . .
O3 C5 C4 120.8(8) . .
O4 C5 C4 115.0(8) . .
C7 C6 C4 120.8(8) . .
C6 C7 C9 119.4(7) . .
C6 C7 C8 121.0(7) . .
C9 C7 C8 119.6(7) . .
O5 C8 O6 125.8(8) . .
O5 C8 C7 120.0(7) . .
O6 C8 C7 114.3(7) . .
C7 C9 C2 121.9(7) . .
N1 C10 C11 126.6(13) . .
C12 C11 C10 121.5(15) . .
C13 C12 C11 116.6(13) . .
C13 C12 C15 118.4(13) . .
C11 C12 C15 124.9(14) . .
C12 C13 C14 121.0(13) . .
C13 C14 N1 117.9(11) . .
C12 C15 C16 112.6(11) . .
C17 C16 C15 111.0(11) . .
C21 C17 C18 118.1(15) . .
C21 C17 C16 121.5(14) . .
C18 C17 C16 120.4(13) . .
C17 C18 C19 120.3(15) . .
N1 C19 C18 124.2(14) 6_557 .
C21 C20 N1 120.9(12) . 6_557
C17 C21 C20 119.5(13) . .
O7 C22 N2 122.0(17) . .

loop_
_geom_bond_atom_site_label_1
_geom_bond_atom_site_label_2
_geom_bond_distance
_geom_bond_site_symmetry_2
Cd1 O3 2.288(6) 7_665
Cd1 O1 2.306(6) .
Cd1 N1 2.310(6) .
Cd1 N1 2.310(6) 6_556
Cd1 O5 2.311(6) 1_655
Cd1 O2 2.415(5) .
Cd1 C1 2.692(8) .
O1 C1 1.269(10) .
N1 C10 1.195(14) .
N1 C19 1.270(14) 6_557
N1 C20 1.446(14) 6_557
N1 C14 1.494(13) .
C1 O2 1.250(10) .
C1 C2 1.491(10) .
N2 C22 1.301(5) .
N2 C24 1.445(5) .
N2 C23 1.448(5) .
C2 C9 1.391(11) .
C2 C3 1.400(10) .
O3 C5 1.205(10) .
O3 Cd1 2.288(6) 7_655
C3 C4 1.379(12) .
O4 C5 1.252(11) .
C4 C6 1.397(11) .
C4 C5 1.493(11) .
O5 C8 1.206(10) .
O5 Cd1 2.311(6) 1_455
O6 C8 1.275(10) .
C6 C7 1.369(11) .
O7 C22 1.252(5) .
C7 C9 1.380(11) .
C7 C8 1.508(10) .
C10 C11 1.39(2) .
C11 C12 1.36(2) .
C12 C13 1.349(19) .
C12 C15 1.526(18) .
C13 C14 1.425(18) .
C15 C16 1.579(17) .
C16 C17 1.50(2) .
C17 C21 1.34(2) .
C17 C18 1.38(2) .
C18 C19 1.396(19) .
C19 N1 1.270(14) 6_557
C20 C21 1.412(18) .
C20 N1 1.446(14) 6_557
